data_7115396
loop_
_publ_author_name
'Tai-Ping Gao'
'Jun-Bing Lin'
'Xiu-Qin Hu'
'Peng-Fei Xu'

_publ_section_title
;
 A catalytic asymmetric hetero-Diels-Alder reaction of olefinic azlactones
 and isatins: facile access to chiral spirooxindole dihydropyranones
;
_journal_name_full Chem.Commun.
_journal_page_first 8934
_journal_paper_doi 10.1039/C4cc03896G
_journal_volume 50
_journal_year 2014
_chemical_absolute_configuration none
_chemical_formula_moiety 'C27 H21 Br N2 O4'
_chemical_formula_sum 'C27 H21 Br N2 O4'
_chemical_formula_weight 517.37
_chemical_name_systematic
;
 ?
;
_space_group_crystal_system orthorhombic
_space_group_IT_number 19
_space_group_name_Hall 'P 2ac 2ab'
_space_group_name_H-M_alt 'P 21 21 21'
_symmetry_space_group_name_Hall 'P 2ac 2ab'
_symmetry_space_group_name_H-M 'P 21 21 21'
_atom_sites_solution_hydrogens geom
_audit_creation_date 2014-03-14
_audit_creation_method
;
Olex2 1.2
(compiled 2014.02.28 svn.r2899 for OlexSys, GUI svn.r4781)
;
_cell_angle_alpha 90
_cell_angle_beta 90
_cell_angle_gamma 90
_cell_formula_units_Z 4
_cell_length_a 10.3254(6)
_cell_length_b 10.3246(8)
_cell_length_c 26.4259(17)
_cell_measurement_reflns_used 1497
_cell_measurement_temperature 293(2)
_cell_measurement_theta_max 17.9410
_cell_measurement_theta_min 3.6170
_cell_volume 2817.1(3)
_computing_cell_refinement
;
CrysAlisPro, Agilent Technologies,
Version 1.171.36.28 (release 01-02-2013 CrysAlis171 .NET)
(compiled Feb  1 2013,16:14:44)
;
_computing_data_collection
;
CrysAlisPro, Agilent Technologies,
Version 1.171.36.28 (release 01-02-2013 CrysAlis171 .NET)
(compiled Feb  1 2013,16:14:44)
;
_computing_data_reduction
;
CrysAlisPro, Agilent Technologies,
Version 1.171.36.28 (release 01-02-2013 CrysAlis171 .NET)
(compiled Feb  1 2013,16:14:44)
;
_computing_molecular_graphics 'Olex2 (Dolomanov et al., 2009)'
_computing_publication_material 'Olex2 (Dolomanov et al., 2009)'
_computing_structure_refinement 'ShelXL (Sheldrick, 2008)'
_diffrn_ambient_temperature 293(2)
_diffrn_detector_area_resol_mean 16.0733
_diffrn_measured_fraction_theta_full 0.994
_diffrn_measured_fraction_theta_max 0.995
_diffrn_measurement_device_type 'SuperNova, Dual, Cu at zero, Eos'
_diffrn_measurement_method '\w scans'
_diffrn_orient_matrix_UB_11 -0.0245830000
_diffrn_orient_matrix_UB_12 0.0307416000
_diffrn_orient_matrix_UB_13 -0.0219955000
_diffrn_orient_matrix_UB_21 -0.0150118000
_diffrn_orient_matrix_UB_22 -0.0613730000
_diffrn_orient_matrix_UB_23 -0.0105356000
_diffrn_orient_matrix_UB_31 -0.0623782000
_diffrn_orient_matrix_UB_32 0.0026483000
_diffrn_orient_matrix_UB_33 0.0112036000
_diffrn_radiation_monochromator mirror
_diffrn_radiation_type MoK\a
_diffrn_radiation_wavelength 0.710
_diffrn_reflns_av_R_equivalents 0.1018
_diffrn_reflns_av_unetI/netI 0.1779
_diffrn_reflns_Laue_measured_fraction_full 0.994
_diffrn_reflns_Laue_measured_fraction_max 0.995
_diffrn_reflns_limit_h_max 13
_diffrn_reflns_limit_h_min -12
_diffrn_reflns_limit_k_max 13
_diffrn_reflns_limit_k_min -13
_diffrn_reflns_limit_l_max 19
_diffrn_reflns_limit_l_min -34
_diffrn_reflns_number 15851
_diffrn_reflns_point_group_measured_fraction_full 0.983
_diffrn_reflns_point_group_measured_fraction_max 0.984
_diffrn_reflns_theta_full 25.214
_diffrn_reflns_theta_max 25.994
_diffrn_reflns_theta_min 3.037
_diffrn_source 'SuperNova (Mo) X-ray Source'
_exptl_absorpt_coefficient_mu 1.490
_exptl_absorpt_correction_T_max 1.00000
_exptl_absorpt_correction_T_min 0.12705
_exptl_absorpt_correction_type multi-scan
_exptl_absorpt_process_details
'CrysAlisPro, Agilent Technologies, Version 1.171.36.28 (release 01-02-2013 CrysAlis171 .NET) (compiled Feb 1 2013,16:14:44) Empirical absorption correction using spherical harmonics, implemented in SCALE3 ABSPACK scaling algorithm.'
_exptl_crystal_colour 'clear light colourless'
_exptl_crystal_colour_lustre clear
_exptl_crystal_colour_modifier light
_exptl_crystal_colour_primary colourless
_exptl_crystal_density_diffrn 1.220
_exptl_crystal_description block
_exptl_crystal_F_000 1056
_exptl_crystal_size_max 0.32
_exptl_crystal_size_mid 0.31
_exptl_crystal_size_min 0.3
_refine_diff_density_max 0.210
_refine_diff_density_min -0.298
_refine_diff_density_rms 0.056
_refine_ls_abs_structure_details
;
 Flack x determined using 557 quotients [(I+)-(I-)]/[(I+)+(I-)]
 (Parsons and Flack (2004), Acta Cryst. A60, s61).
;
_refine_ls_abs_structure_Flack 0.030(18)
_refine_ls_extinction_method none
_refine_ls_goodness_of_fit_ref 0.796
_refine_ls_hydrogen_treatment constr
_refine_ls_matrix_type full
_refine_ls_number_parameters 308
_refine_ls_number_reflns 5465
_refine_ls_number_restraints 0
_refine_ls_restrained_S_all 0.796
_refine_ls_R_factor_all 0.1558
_refine_ls_R_factor_gt 0.0668
_refine_ls_shift/su_max 0.004
_refine_ls_shift/su_mean 0.000
_refine_ls_structure_factor_coef Fsqd
_refine_ls_weighting_details
;
 w=1/[\s^2^(Fo^2^)+(0.0641P)^2^]
 where P=(Fo^2^+2Fc^2^)/3
;
_refine_ls_weighting_scheme calc
_refine_ls_wR_factor_gt 0.1437
_refine_ls_wR_factor_ref 0.1732
_reflns_Friedel_coverage 0.742
_reflns_Friedel_fraction_full 0.968
_reflns_Friedel_fraction_max 0.969
_reflns_number_gt 2028
_reflns_number_total 5465
_reflns_threshold_expression 'I > 2\s(I)'
_cod_data_source_file c4cc03896g3.cif
_cod_data_source_block gaotp_0313-sr
_cod_original_cell_volume 2817.2(3)
_cod_database_code 7115396
_shelxl_version_number 2013-2
_shelx_space_group_comment
;
The symmetry employed for this shelxl refinement is uniquely defined
by the following loop, which should always be used as a source of
symmetry information in preference to the above space-group names.
They are only intended as comments.
;
_reflns_odcompleteness_completeness 99.64
_reflns_odcompleteness_iscentric 1
_reflns_odcompleteness_theta 26.32
_olex2_refinement_description
;
1. Fixed Uiso
 At 1.2 times of:
  All C(H) groups, All C(H,H) groups, All N(H) groups
 At 1.5 times of:
  All C(H,H,H) groups
2.a Secondary CH2 refined with riding coordinates:
 C17(H17A,H17B), C26(H26A,H26B)
2.b Aromatic/amide H refined with riding coordinates:
 C24(H24), N2(H2), C23(H23), C21(H21), C11(H11), C13(H13), C1(H1), C3(H3),
 C14(H14), C5(H5), C4(H4), C2(H2A), C12(H12), C15(H15)
2.c Idealised Me refined as rotating group:
 C1A(H1AA,H1AB,H1AC)
;
_olex2_computing_structure_refinement_long 'ShelXL (Sheldrick, 2008)'

loop_
_space_group_symop_operation_xyz
'x, y, z'
'-x+1/2, -y, z+1/2'
'x+1/2, -y+1/2, -z'
'-x, y+1/2, -z+1/2'

loop_
_atom_site_label
_atom_site_type_symbol
_atom_site_fract_x
_atom_site_fract_y
_atom_site_fract_z
_atom_site_U_iso_or_equiv
_atom_site_adp_type
_atom_site_occupancy
_atom_site_site_symmetry_order
_atom_site_calc_flag
_atom_site_refinement_flags_posn
Br1 Br 0.90805(12) 0.72731(18) 0.19815(4) 0.1342(7) Uani 1 1 d .
O4 O 1.2144(6) 0.8999(6) 0.4237(2) 0.0684(18) Uani 1 1 d .
C25 C 1.0807(8) 0.7946(9) 0.3587(3) 0.065(2) Uani 1 1 d .
C8 C 1.3315(8) 0.6991(9) 0.4328(3) 0.052(2) Uani 1 1 d .
C24 C 1.1496(9) 0.7270(11) 0.3231(3) 0.079(3) Uani 1 1 d .
H24 H 1.2295 0.6913 0.3315 0.095 Uiso 1 1 calc R
N1 N 0.9009(8) 0.9090(9) 0.3869(3) 0.091(3) Uani 1 1 d .
C18 C 1.3258(10) 0.8427(12) 0.4324(4) 0.075(3) Uani 1 1 d .
O1 O 1.4961(7) 0.7077(8) 0.3550(3) 0.097(2) Uani 1 1 d .
C9 C 1.2196(9) 0.6306(8) 0.4418(3) 0.058(2) Uani 1 1 d .
N2 N 1.4543(7) 0.6382(7) 0.4320(3) 0.060(2) Uani 1 1 d .
H2 H 1.4806 0.5948 0.4578 0.072 Uiso 1 1 calc R
C7 C 1.5298(9) 0.6489(10) 0.3905(4) 0.067(3) Uani 1 1 d .
C17 C 1.0967(8) 0.7046(8) 0.4483(3) 0.059(2) Uani 1 1 d .
H17A H 1.0875 0.7326 0.4831 0.071 Uiso 1 1 calc R
H17B H 1.0232 0.6503 0.4397 0.071 Uiso 1 1 calc R
C19 C 0.9836(9) 0.9094(9) 0.4261(4) 0.060(2) Uani 1 1 d .
C23 C 1.0986(12) 0.7112(12) 0.2730(4) 0.101(4) Uani 1 1 d .
H23 H 1.1491 0.6719 0.2482 0.121 Uiso 1 1 calc R
O3 O 1.4224(7) 0.9081(7) 0.4392(3) 0.090(2) Uani 1 1 d .
O5 O 0.9635(6) 0.9592(6) 0.4674(2) 0.0741(18) Uani 1 1 d .
C6 C 1.6578(9) 0.5741(10) 0.3918(4) 0.063(3) Uani 1 1 d .
C16 C 1.1019(8) 0.8245(8) 0.4123(3) 0.055(2) Uani 1 1 d .
C20 C 0.9578(9) 0.8444(9) 0.3445(3) 0.064(3) Uani 1 1 d .
C21 C 0.9082(10) 0.8297(11) 0.2976(4) 0.091(3) Uani 1 1 d .
H21 H 0.8302 0.8686 0.2888 0.109 Uiso 1 1 calc R
C22 C 0.9789(9) 0.7523(13) 0.2614(3) 0.083(3) Uani 1 1 d .
C11 C 1.2891(9) 0.4087(10) 0.4133(4) 0.072(3) Uani 1 1 d .
H11 H 1.3448 0.4462 0.3899 0.086 Uiso 1 1 calc R
C10 C 1.2177(8) 0.4824(7) 0.4448(3) 0.049(2) Uani 1 1 d .
C13 C 1.1982(13) 0.2179(12) 0.4545(5) 0.107(4) Uani 1 1 d .
H13 H 1.1942 0.1282 0.4575 0.128 Uiso 1 1 calc R
C1 C 1.7047(10) 0.5181(10) 0.4343(4) 0.082(3) Uani 1 1 d .
H1 H 1.6580 0.5241 0.4643 0.099 Uiso 1 1 calc R
C3 C 1.8843(12) 0.4366(13) 0.3905(6) 0.101(4) Uani 1 1 d .
H3 H 1.9564 0.3827 0.3890 0.122 Uiso 1 1 calc R
C14 C 1.1251(10) 0.2966(12) 0.4875(5) 0.091(3) Uani 1 1 d .
H14 H 1.0721 0.2606 0.5123 0.110 Uiso 1 1 calc R
C5 C 1.7268(11) 0.5667(12) 0.3482(4) 0.093(3) Uani 1 1 d .
H5 H 1.6955 0.6064 0.3190 0.111 Uiso 1 1 calc R
C4 C 1.8436(11) 0.5004(13) 0.3467(6) 0.113(5) Uani 1 1 d .
H4 H 1.8934 0.4985 0.3174 0.136 Uiso 1 1 calc R
C2 C 1.8235(10) 0.4508(13) 0.4336(5) 0.099(4) Uani 1 1 d .
H2A H 1.8581 0.4171 0.4632 0.119 Uiso 1 1 calc R
C12 C 1.2769(10) 0.2736(12) 0.4170(4) 0.087(3) Uani 1 1 d .
H12 H 1.3213 0.2206 0.3944 0.105 Uiso 1 1 calc R
C15 C 1.1355(10) 0.4316(10) 0.4816(4) 0.074(3) Uani 1 1 d .
H15 H 1.0875 0.4868 0.5022 0.088 Uiso 1 1 calc R
C26 C 0.7555(15) 0.9592(13) 0.3894(4) 0.120(5) Uani 1 1 d .
H26A H 0.7001 0.9115 0.3663 0.143 Uiso 1 1 calc R
H26B H 0.7208 0.9528 0.4234 0.143 Uiso 1 1 calc R
C1A C 0.7689(17) 1.0850(19) 0.3747(7) 0.203(9) Uani 1 1 d .
H1AA H 0.8176 1.0888 0.3438 0.304 Uiso 1 1 calc GR
H1AB H 0.8136 1.1325 0.4006 0.304 Uiso 1 1 calc GR
H1AC H 0.6848 1.1224 0.3694 0.304 Uiso 1 1 calc GR

loop_
_atom_site_aniso_label
_atom_site_aniso_U_11
_atom_site_aniso_U_22
_atom_site_aniso_U_33
_atom_site_aniso_U_23
_atom_site_aniso_U_13
_atom_site_aniso_U_12
Br1 0.1064(9) 0.2333(18) 0.0629(6) -0.0097(9) -0.0083(6) -0.0244(11)
O4 0.066(5) 0.054(4) 0.085(5) -0.006(3) -0.009(4) 0.000(4)
C25 0.057(5) 0.085(7) 0.055(5) 0.000(5) 0.002(5) 0.001(6)
C8 0.050(6) 0.060(6) 0.045(5) -0.011(4) -0.007(4) 0.000(5)
C24 0.054(5) 0.109(9) 0.074(6) -0.017(6) 0.000(5) 0.006(6)
N1 0.077(6) 0.119(8) 0.078(5) -0.021(5) -0.008(5) 0.049(6)
C18 0.056(7) 0.095(10) 0.073(7) -0.020(6) -0.003(5) -0.016(7)
O1 0.097(5) 0.129(7) 0.065(4) 0.015(5) 0.017(4) 0.026(5)
C9 0.069(7) 0.040(5) 0.064(6) 0.013(4) -0.008(5) -0.007(5)
N2 0.056(5) 0.069(5) 0.055(4) 0.001(4) -0.005(3) 0.007(4)
C7 0.065(6) 0.083(8) 0.055(6) 0.008(6) -0.004(5) 0.009(6)
C17 0.057(5) 0.044(5) 0.076(5) -0.011(5) 0.000(5) 0.005(5)
C19 0.084(7) 0.045(6) 0.052(5) 0.004(4) -0.005(5) 0.002(5)
C23 0.094(8) 0.146(12) 0.064(6) -0.005(7) 0.012(6) -0.011(9)
O3 0.087(5) 0.080(5) 0.102(5) 0.006(4) -0.016(4) -0.013(4)
O5 0.083(4) 0.068(5) 0.071(4) -0.003(4) 0.003(3) 0.017(4)
C6 0.065(6) 0.072(7) 0.053(5) -0.010(5) 0.013(5) -0.007(5)
C16 0.053(5) 0.056(6) 0.057(5) 0.005(4) -0.002(4) -0.009(5)
C20 0.074(7) 0.063(7) 0.055(5) -0.008(5) 0.003(5) -0.005(5)
C21 0.070(6) 0.130(10) 0.071(6) 0.018(7) 0.003(6) 0.006(7)
C22 0.052(6) 0.130(10) 0.066(6) 0.007(7) -0.009(5) -0.003(7)
C11 0.085(7) 0.045(6) 0.085(7) -0.026(6) 0.008(5) 0.000(5)
C10 0.057(5) 0.028(5) 0.062(5) 0.003(4) -0.016(4) 0.003(4)
C13 0.124(11) 0.074(9) 0.123(10) -0.011(9) -0.057(9) 0.027(9)
C1 0.086(8) 0.087(8) 0.074(7) 0.001(6) 0.011(6) -0.012(7)
C3 0.082(9) 0.109(11) 0.114(10) -0.009(8) -0.021(9) 0.000(8)
C14 0.089(8) 0.071(9) 0.114(9) 0.020(7) -0.006(7) 0.010(7)
C5 0.085(8) 0.111(10) 0.082(8) 0.010(7) -0.013(6) -0.011(8)
C4 0.056(7) 0.110(11) 0.173(15) -0.043(10) 0.035(8) -0.007(7)
C2 0.068(7) 0.153(12) 0.075(8) 0.011(8) 0.009(6) 0.017(8)
C12 0.093(8) 0.084(9) 0.084(7) -0.010(7) -0.004(6) 0.023(7)
C15 0.093(8) 0.056(7) 0.072(6) 0.004(5) -0.025(6) 0.013(6)
C26 0.193(14) 0.087(10) 0.078(8) 0.009(7) 0.024(9) 0.075(10)
C1A 0.180(17) 0.21(2) 0.22(2) 0.063(17) -0.054(14) -0.094(16)

loop_
_atom_type_symbol
_atom_type_description
_atom_type_scat_dispersion_real
_atom_type_scat_dispersion_imag
_atom_type_scat_source
C C 0.0033 0.0016 'International Tables Vol C Tables 4.2.6.8 and 6.1.1.4'
H H 0.0000 0.0000 'International Tables Vol C Tables 4.2.6.8 and 6.1.1.4'
N N 0.0061 0.0033 'International Tables Vol C Tables 4.2.6.8 and 6.1.1.4'
O O 0.0106 0.0060 'International Tables Vol C Tables 4.2.6.8 and 6.1.1.4'
Br Br -0.2901 2.4595 'International Tables Vol C Tables 4.2.6.8 and 6.1.1.4'

loop_
_geom_angle_atom_site_label_1
_geom_angle_atom_site_label_2
_geom_angle_atom_site_label_3
_geom_angle
C18 O4 C16 120.3(8)
C24 C25 C16 133.9(9)
C24 C25 C20 117.8(8)
C20 C25 C16 108.2(8)
C9 C8 C18 118.8(8)
C9 C8 N2 121.8(9)
N2 C8 C18 118.6(8)
C25 C24 H24 119.9
C25 C24 C23 120.1(10)
C23 C24 H24 119.9
C19 N1 C20 110.2(8)
C19 N1 C26 124.6(8)
C20 N1 C26 124.9(8)
O4 C18 C8 119.0(9)
O3 C18 O4 119.6(11)
O3 C18 C8 121.4(10)
C8 C9 C17 118.2(7)
C8 C9 C10 122.2(8)
C17 C9 C10 119.6(8)
C8 N2 H2 120.3
C7 N2 C8 119.5(8)
C7 N2 H2 120.3
O1 C7 N2 121.5(9)
O1 C7 C6 122.4(9)
N2 C7 C6 116.0(9)
C9 C17 H17A 110.1
C9 C17 H17B 110.1
C9 C17 C16 107.9(7)
H17A C17 H17B 108.4
C16 C17 H17A 110.1
C16 C17 H17B 110.1
N1 C19 C16 108.5(8)
O5 C19 N1 125.6(9)
O5 C19 C16 125.6(8)
C24 C23 H23 119.6
C22 C23 C24 120.8(10)
C22 C23 H23 119.6
C1 C6 C7 122.9(9)
C1 C6 C5 119.5(10)
C5 C6 C7 117.6(10)
O4 C16 C25 116.0(7)
O4 C16 C17 109.4(6)
O4 C16 C19 106.5(7)
C25 C16 C17 114.5(7)
C25 C16 C19 103.3(7)
C19 C16 C17 106.2(6)
C25 C20 N1 109.3(8)
C21 C20 C25 122.7(9)
C21 C20 N1 128.0(9)
C20 C21 H21 120.7
C20 C21 C22 118.6(9)
C22 C21 H21 120.7
C23 C22 Br1 121.9(8)
C23 C22 C21 119.3(9)
C21 C22 Br1 118.6(8)
C10 C11 H11 121.0
C10 C11 C12 118.0(10)
C12 C11 H11 121.0
C11 C10 C9 121.7(9)
C11 C10 C15 123.5(8)
C15 C10 C9 114.8(8)
C14 C13 H13 119.7
C12 C13 H13 119.7
C12 C13 C14 120.6(11)
C6 C1 H1 119.6
C6 C1 C2 120.7(10)
C2 C1 H1 119.6
C4 C3 H3 119.2
C2 C3 H3 119.2
C2 C3 C4 121.6(12)
C13 C14 H14 121.3
C15 C14 C13 117.5(11)
C15 C14 H14 121.3
C6 C5 H5 119.7
C6 C5 C4 120.6(12)
C4 C5 H5 119.7
C3 C4 H4 120.9
C5 C4 C3 118.1(12)
C5 C4 H4 120.9
C1 C2 H2A 120.5
C3 C2 C1 119.0(11)
C3 C2 H2A 120.5
C11 C12 H12 119.7
C13 C12 C11 120.5(10)
C13 C12 H12 119.7
C10 C15 C14 119.8(10)
C10 C15 H15 120.1
C14 C15 H15 120.1
N1 C26 H26A 111.4
N1 C26 H26B 111.4
H26A C26 H26B 109.3
C1A C26 N1 101.7(14)
C1A C26 H26A 111.4
C1A C26 H26B 111.4
C26 C1A H1AA 109.5
C26 C1A H1AB 109.5
C26 C1A H1AC 109.5
H1AA C1A H1AB 109.5
H1AA C1A H1AC 109.5
H1AB C1A H1AC 109.5

loop_
_geom_bond_atom_site_label_1
_geom_bond_atom_site_label_2
_geom_bond_distance
Br1 C22 1.843(9)
O4 C18 1.313(11)
O4 C16 1.430(10)
C25 C24 1.370(12)
C25 C16 1.465(11)
C25 C20 1.420(12)
C8 C18 1.485(13)
C8 C9 1.375(11)
C8 N2 1.415(10)
C24 H24 0.9300
C24 C23 1.435(12)
N1 C19 1.343(11)
N1 C20 1.429(10)
N1 C26 1.590(14)
C18 O3 1.218(10)
O1 C7 1.169(10)
C9 C17 1.491(11)
C9 C10 1.532(11)
N2 H2 0.8600
N2 C7 1.351(11)
C7 C6 1.531(12)
C17 H17A 0.9700
C17 H17B 0.9700
C17 C16 1.561(11)
C19 O5 1.223(10)
C19 C16 1.548(12)
C23 H23 0.9300
C23 C22 1.343(14)
C6 C1 1.352(12)
C6 C5 1.357(13)
C20 C21 1.351(12)
C21 H21 0.9300
C21 C22 1.444(14)
C11 H11 0.9300
C11 C10 1.347(11)
C11 C12 1.404(15)
C10 C15 1.394(12)
C13 H13 0.9300
C13 C14 1.412(15)
C13 C12 1.404(15)
C1 H1 0.9300
C1 C2 1.410(13)
C3 H3 0.9300
C3 C4 1.396(16)
C3 C2 1.308(14)
C14 H14 0.9300
C14 C15 1.406(13)
C5 H5 0.9300
C5 C4 1.387(15)
C4 H4 0.9300
C2 H2A 0.9300
C12 H12 0.9300
C15 H15 0.9300
C26 H26A 0.9700
C26 H26B 0.9700
C26 C1A 1.363(16)
C1A H1AA 0.9600
C1A H1AB 0.9600
C1A H1AC 0.9600

loop_
_geom_torsion_atom_site_label_1
_geom_torsion_atom_site_label_2
_geom_torsion_atom_site_label_3
_geom_torsion_atom_site_label_4
_geom_torsion
C25 C24 C23 C22 -5.7(18)
C25 C20 C21 C22 4.5(16)
C8 C9 C17 C16 35.0(10)
C8 C9 C10 C11 -39.2(12)
C8 C9 C10 C15 141.8(8)
C8 N2 C7 O1 0.2(15)
C8 N2 C7 C6 -176.8(8)
C24 C25 C16 O4 62.0(14)
C24 C25 C16 C17 -67.0(13)
C24 C25 C16 C19 178.0(11)
C24 C25 C20 N1 178.9(9)
C24 C25 C20 C21 -1.2(15)
C24 C23 C22 Br1 -177.4(9)
C24 C23 C22 C21 9.0(18)
N1 C19 C16 O4 130.4(8)
N1 C19 C16 C25 7.8(10)
N1 C19 C16 C17 -113.1(8)
N1 C20 C21 C22 -175.6(10)
C18 O4 C16 C25 -88.8(10)
C18 O4 C16 C17 42.6(10)
C18 O4 C16 C19 156.9(8)
C18 C8 C9 C17 3.0(12)
C18 C8 C9 C10 -177.8(8)
C18 C8 N2 C7 -66.8(11)
O1 C7 C6 C1 172.3(10)
O1 C7 C6 C5 -6.6(15)
C9 C8 C18 O4 -22.5(13)
C9 C8 C18 O3 158.5(9)
C9 C8 N2 C7 123.6(9)
C9 C17 C16 O4 -56.8(8)
C9 C17 C16 C25 75.4(9)
C9 C17 C16 C19 -171.3(7)
C9 C10 C15 C14 179.6(8)
N2 C8 C18 O4 167.6(7)
N2 C8 C18 O3 -11.5(15)
N2 C8 C9 C17 172.6(7)
N2 C8 C9 C10 -8.2(13)
N2 C7 C6 C1 -10.8(14)
N2 C7 C6 C5 170.4(9)
C7 C6 C1 C2 -179.7(10)
C7 C6 C5 C4 -180.0(9)
C17 C9 C10 C11 139.9(9)
C17 C9 C10 C15 -39.1(11)
C19 N1 C20 C25 3.5(11)
C19 N1 C20 C21 -176.4(10)
C19 N1 C26 C1A 92.6(14)
O5 C19 C16 O4 -55.4(11)
O5 C19 C16 C25 -178.0(9)
O5 C19 C16 C17 61.1(11)
C6 C1 C2 C3 -4.0(17)
C6 C5 C4 C3 3.1(17)
C16 O4 C18 C8 -3.1(13)
C16 O4 C18 O3 175.9(8)
C16 C25 C24 C23 177.7(10)
C16 C25 C20 N1 1.8(10)
C16 C25 C20 C21 -178.3(9)
C20 C25 C24 C23 1.5(15)
C20 C25 C16 O4 -121.6(8)
C20 C25 C16 C17 109.4(9)
C20 C25 C16 C19 -5.5(9)
C20 N1 C19 O5 178.8(9)
C20 N1 C19 C16 -7.0(11)
C20 N1 C26 C1A -94.6(14)
C20 C21 C22 Br1 177.7(8)
C20 C21 C22 C23 -8.4(17)
C11 C10 C15 C14 0.6(14)
C10 C9 C17 C16 -144.2(7)
C10 C11 C12 C13 -3.7(15)
C13 C14 C15 C10 -1.3(14)
C1 C6 C5 C4 1.1(17)
C14 C13 C12 C11 3.1(16)
C5 C6 C1 C2 -0.8(16)
C4 C3 C2 C1 8.5(19)
C2 C3 C4 C5 -8.2(19)
C12 C11 C10 C9 -177.0(8)
C12 C11 C10 C15 1.9(14)
C12 C13 C14 C15 -0.5(15)
C26 N1 C19 O5 -7.5(17)
C26 N1 C19 C16 166.7(9)
C26 N1 C20 C25 -170.2(10)
C26 N1 C20 C21 10.0(17)

loop_
_smtbx_masks_void_nr
_smtbx_masks_void_average_x
_smtbx_masks_void_average_y
_smtbx_masks_void_average_z
_smtbx_masks_void_volume
_smtbx_masks_void_count_electrons
1 0.000 -0.513 0.750 301.0 0.4
2 0.500 -0.403 0.250 301.0 0.3
